data_8106439
loop_
_publ_author_name
'Yanfei, Wang'
'Xin, Wang'
'Qianqian, Gao'
'Liguo, Yang'

_publ_section_title
;
 Crystal structure of bis(\m-nitrato-\k2
 O:O)-bis[1,2-bis(diphenylphosphino)-1,2-dicarba-closo-dodecaborane-\k2
 P,P&#x2032;]disilver(I) dicloromethane monosolvate, C54H64B20Cl4O6P4Ag2
;
_journal_issue 1
_journal_name_full 'Zeitschrift f\"ur Kristallographie - New Crystal Structures'
_journal_page_first 81
_journal_page_last 83
_journal_paper_doi 10.1515/ncrs-2016-0160
_journal_volume 232
_journal_year 2017
_chemical_formula_sum 'C54 H64 Ag2 B20 Cl4 N2 O6 P4'
_chemical_formula_weight 1534.69
_space_group_crystal_system triclinic
_space_group_IT_number 2
_space_group_name_Hall '-P 1'
_space_group_name_H-M_alt 'P -1'
_atom_sites_solution_hydrogens geom
_atom_sites_solution_primary direct
_atom_sites_solution_secondary difmap
_cell_angle_alpha 86.432(2)
_cell_angle_beta 80.6700(10)
_cell_angle_gamma 84.031(2)
_cell_formula_units_Z 1
_cell_length_a 10.1200(10)
_cell_length_b 11.9101(11)
_cell_length_c 14.4999(15)
_cell_measurement_reflns_used 3388
_cell_measurement_temperature 298(2)
_cell_measurement_theta_max 26.045
_cell_measurement_theta_min 2.8495
_cell_volume 1713.4(3)
_computing_cell_refinement 'Bruker SMART'
_computing_data_collection 'Bruker SMART'
_computing_data_reduction 'Bruker SHELXTL'
_computing_molecular_graphics 'Bruker SHELXTL'
_computing_publication_material 'Bruker SHELXTL'
_computing_structure_refinement 'SHELXL-2014/7 (Sheldrick, 2014)'
_computing_structure_solution 'SHELXS-97 (Sheldrick, 1990)'
_diffrn_ambient_temperature 298(2)
_diffrn_measured_fraction_theta_full 0.981
_diffrn_measured_fraction_theta_max 0.981
_diffrn_measurement_device_type 'CCD area detector'
_diffrn_measurement_method 'phi and omega scans'
_diffrn_radiation_type MoK\a
_diffrn_radiation_wavelength 0.71073
_diffrn_reflns_av_R_equivalents 0.0375
_diffrn_reflns_av_unetI/netI 0.0578
_diffrn_reflns_Laue_measured_fraction_full 0.981
_diffrn_reflns_Laue_measured_fraction_max 0.981
_diffrn_reflns_limit_h_max 11
_diffrn_reflns_limit_h_min -12
_diffrn_reflns_limit_k_max 10
_diffrn_reflns_limit_k_min -14
_diffrn_reflns_limit_l_max 16
_diffrn_reflns_limit_l_min -17
_diffrn_reflns_number 8733
_diffrn_reflns_point_group_measured_fraction_full 0.981
_diffrn_reflns_point_group_measured_fraction_max 0.981
_diffrn_reflns_theta_full 25.000
_diffrn_reflns_theta_max 25.000
_diffrn_reflns_theta_min 1.425
_exptl_absorpt_coefficient_mu 0.870
_exptl_absorpt_correction_T_max 0.8592
_exptl_absorpt_correction_T_min 0.5430
_exptl_absorpt_correction_type multi-scan
_exptl_absorpt_process_details sadabs
_exptl_crystal_colour yellow
_exptl_crystal_density_diffrn 1.487
_exptl_crystal_density_method 'not measured'
_exptl_crystal_description block
_exptl_crystal_F_000 772
_exptl_crystal_size_max 0.800
_exptl_crystal_size_mid 0.430
_exptl_crystal_size_min 0.180
_refine_diff_density_max 1.066
_refine_diff_density_min -0.940
_refine_diff_density_rms 0.093
_refine_ls_extinction_coef .
_refine_ls_extinction_method none
_refine_ls_goodness_of_fit_ref 0.981
_refine_ls_hydrogen_treatment constr
_refine_ls_matrix_type full
_refine_ls_number_parameters 415
_refine_ls_number_reflns 5920
_refine_ls_number_restraints 1
_refine_ls_restrained_S_all 0.983
_refine_ls_R_factor_all 0.0738
_refine_ls_R_factor_gt 0.0535
_refine_ls_shift/su_max 0.000
_refine_ls_shift/su_mean 0.000
_refine_ls_structure_factor_coef Fsqd
_refine_ls_weighting_details 'w=1/[\s^2^(Fo^2^)+(0.0964P)^2^+0.3154P] where P=(Fo^2^+2Fc^2^)/3'
_refine_ls_weighting_scheme calc
_refine_ls_wR_factor_gt 0.1400
_refine_ls_wR_factor_ref 0.1544
_reflns_Friedel_coverage 0.000
_reflns_Friedel_fraction_full .
_reflns_Friedel_fraction_max .
_reflns_number_gt 4341
_reflns_number_total 5920
_reflns_threshold_expression 'I > 2\s(I)'
_cod_data_source_file suppl_ncrs-2016-0160_suppl.cif
_cod_data_source_block f
_cod_database_code 8106439
_shelx_space_group_comment
;
The symmetry employed for this shelxl refinement is uniquely defined
by the following loop, which should always be used as a source of
symmetry information in preference to the above space-group names.
They are only intended as comments.
;
_shelx_estimated_absorpt_t_min 0.543
_shelx_estimated_absorpt_t_max 0.859

loop_
_symmetry_equiv_pos_as_xyz
'x, y, z'
'-x, -y, -z'

loop_
_atom_site_label
_atom_site_type_symbol
_atom_site_fract_x
_atom_site_fract_y
_atom_site_fract_z
_atom_site_U_iso_or_equiv
_atom_site_adp_type
_atom_site_occupancy
_atom_site_site_symmetry_order
_atom_site_calc_flag
_atom_site_refinement_flags_posn
_atom_site_refinement_flags_adp
_atom_site_refinement_flags_occupancy
_atom_site_disorder_assembly
_atom_site_disorder_group
Ag1 Ag 0.09951(4) 0.09046(3) 0.39690(3) 0.04984(17) Uani 1 1 d . U . . .
P1 P 0.32796(12) 0.10265(10) 0.31109(8) 0.0384(3) Uani 1 1 d . . . . .
P2 P 0.00759(12) 0.23383(10) 0.28739(8) 0.0395(3) Uani 1 1 d . U . . .
Cl1 Cl 0.3154(5) 0.2567(5) 0.7494(3) 0.265(3) Uani 1 1 d . . . . .
Cl2 Cl 0.0975(6) 0.3305(5) 0.8800(2) 0.268(3) Uani 1 1 d . . . . .
N1 N 0.0408(5) 0.1597(4) 0.6003(3) 0.0534(11) Uani 1 1 d . . . . .
O1 O 0.0043(4) 0.0854(3) 0.5541(2) 0.0534(9) Uani 1 1 d . . . . .
O2 O 0.1177(5) 0.2259(4) 0.5602(3) 0.0727(12) Uani 1 1 d . . . . .
O3 O 0.0018(6) 0.1602(5) 0.6841(3) 0.1086(19) Uani 1 1 d . . . . .
B1 B 0.2590(6) 0.2522(5) 0.1386(4) 0.0437(13) Uani 1 1 d . . . . .
H1 H 0.2346 0.1778 0.1055 0.052 Uiso 1 1 calc R U . . .
B2 B 0.4277(6) 0.2775(5) 0.1463(4) 0.0507(14) Uani 1 1 d . . . . .
H2 H 0.5148 0.2213 0.1157 0.061 Uiso 1 1 calc R U . . .
B3 B 0.4231(6) 0.3413(5) 0.2540(4) 0.0481(14) Uani 1 1 d . . . . .
H3 H 0.5065 0.3272 0.2947 0.058 Uiso 1 1 calc R U . . .
B4 B 0.2524(6) 0.3536(4) 0.3088(4) 0.0422(13) Uani 1 1 d . . . . .
H4 H 0.2235 0.3440 0.3852 0.051 Uiso 1 1 calc R U . . .
B5 B 0.1611(6) 0.4511(5) 0.2388(4) 0.0495(14) Uani 1 1 d . . . . .
H5 H 0.0749 0.5084 0.2692 0.059 Uiso 1 1 calc R U . . .
B6 B 0.1652(7) 0.3869(5) 0.1314(4) 0.0494(14) Uani 1 1 d . . . . .
H6 H 0.0815 0.4019 0.0910 0.059 Uiso 1 1 calc R U . . .
B7 B 0.3340(7) 0.3690(5) 0.0748(4) 0.0547(16) Uani 1 1 d . . . . .
H7 H 0.3593 0.3717 -0.0019 0.066 Uiso 1 1 calc R U . . .
B8 B 0.4349(7) 0.4253(5) 0.1480(5) 0.0609(17) Uani 1 1 d . . . . .
H8 H 0.5261 0.4661 0.1186 0.073 Uiso 1 1 calc R U . . .
B9 B 0.3280(7) 0.4726(5) 0.2506(5) 0.0545(15) Uani 1 1 d . . . . .
H9 H 0.3497 0.5434 0.2892 0.065 Uiso 1 1 calc R U . . .
B10 B 0.2748(7) 0.4916(5) 0.1392(5) 0.0579(16) Uani 1 1 d . . . . .
H10 H 0.2627 0.5757 0.1040 0.070 Uiso 1 1 calc R U . . .
C1 C 0.3193(5) 0.2406(4) 0.2423(3) 0.0395(11) Uani 1 1 d . . . . .
C2 C 0.1565(5) 0.3096(4) 0.2334(3) 0.0399(10) Uani 1 1 d . . . . .
C3 C 0.4704(5) 0.1114(4) 0.3718(3) 0.0436(11) Uani 1 1 d . . . . .
C4 C 0.4411(6) 0.1590(5) 0.4574(4) 0.0563(14) Uani 1 1 d . . . . .
H4A H 0.3527 0.1841 0.4809 0.068 Uiso 1 1 calc R U . . .
C5 C 0.5429(7) 0.1697(6) 0.5093(4) 0.0718(17) Uani 1 1 d . . . . .
H5A H 0.5234 0.2040 0.5664 0.086 Uiso 1 1 calc R U . . .
C6 C 0.6726(7) 0.1292(6) 0.4753(5) 0.078(2) Uani 1 1 d . . . . .
H6A H 0.7417 0.1371 0.5089 0.094 Uiso 1 1 calc R U . . .
C7 C 0.6997(6) 0.0771(6) 0.3920(5) 0.0733(18) Uani 1 1 d . . . . .
H7A H 0.7869 0.0468 0.3705 0.088 Uiso 1 1 calc R U . . .
C8 C 0.6001(5) 0.0691(5) 0.3398(4) 0.0579(14) Uani 1 1 d . . . . .
H8A H 0.6202 0.0350 0.2826 0.069 Uiso 1 1 calc R U . . .
C9 C 0.3729(5) -0.0076(4) 0.2272(3) 0.0440(11) Uani 1 1 d . . . . .
C10 C 0.4781(6) -0.0159(5) 0.1540(4) 0.0621(15) Uani 1 1 d . . . . .
H10A H 0.5349 0.0416 0.1409 0.074 Uiso 1 1 calc R U . . .
C11 C 0.4996(7) -0.1096(5) 0.0997(4) 0.0727(18) Uani 1 1 d . . . . .
H11 H 0.5715 -0.1153 0.0508 0.087 Uiso 1 1 calc R U . . .
C12 C 0.4157(7) -0.1942(5) 0.1175(5) 0.0709(17) Uani 1 1 d . . . . .
H12 H 0.4298 -0.2563 0.0801 0.085 Uiso 1 1 calc R U . . .
C13 C 0.3130(7) -0.1875(5) 0.1891(5) 0.0758(18) Uani 1 1 d . . . . .
H13 H 0.2575 -0.2459 0.2017 0.091 Uiso 1 1 calc R U . . .
C14 C 0.2891(6) -0.0954(4) 0.2436(4) 0.0564(14) Uani 1 1 d . . . . .
H14 H 0.2165 -0.0912 0.2920 0.068 Uiso 1 1 calc R U . . .
C15 C -0.1099(5) 0.3413(4) 0.3477(4) 0.0469(12) Uani 1 1 d . . . . .
C16 C -0.2313(6) 0.3816(5) 0.3217(5) 0.0676(17) Uani 1 1 d . . . . .
H16 H -0.2544 0.3602 0.2663 0.081 Uiso 1 1 calc R U . . .
C17 C -0.3193(6) 0.4546(6) 0.3792(6) 0.085(2) Uani 1 1 d . . . . .
H17 H -0.4020 0.4815 0.3623 0.102 Uiso 1 1 calc R U . . .
C18 C -0.2856(7) 0.4868(6) 0.4597(6) 0.088(2) Uani 1 1 d . . . . .
H18 H -0.3444 0.5373 0.4967 0.105 Uiso 1 1 calc R U . . .
C19 C -0.1694(7) 0.4471(7) 0.4861(5) 0.090(2) Uani 1 1 d . . . . .
H19 H -0.1470 0.4696 0.5414 0.108 Uiso 1 1 calc R U . . .
C20 C -0.0823(6) 0.3729(6) 0.4319(4) 0.0699(17) Uani 1 1 d . . . . .
H20 H -0.0029 0.3432 0.4523 0.084 Uiso 1 1 calc R U . . .
C21 C -0.0618(5) 0.1887(4) 0.1895(3) 0.0477(12) Uani 1 1 d . . . . .
C22 C -0.0559(5) 0.0728(4) 0.1814(4) 0.0528(13) Uani 1 1 d . . . . .
H22 H -0.0159 0.0240 0.2236 0.063 Uiso 1 1 calc R U . . .
C23 C -0.1093(7) 0.0296(6) 0.1105(5) 0.0738(18) Uani 1 1 d . . . . .
H23 H -0.1033 -0.0482 0.1047 0.089 Uiso 1 1 calc R U . . .
C24 C -0.1695(7) 0.0988(8) 0.0504(5) 0.084(2) Uani 1 1 d . . . . .
H24 H -0.2058 0.0683 0.0037 0.100 Uiso 1 1 calc R U . . .
C25 C -0.1786(7) 0.2121(7) 0.0563(4) 0.0785(19) Uani 1 1 d . . . . .
H25 H -0.2209 0.2587 0.0138 0.094 Uiso 1 1 calc R U . . .
C26 C -0.1245(6) 0.2596(5) 0.1263(4) 0.0627(15) Uani 1 1 d . . . . .
H26 H -0.1305 0.3376 0.1305 0.075 Uiso 1 1 calc R U . . .
C27 C 0.1641(10) 0.3281(8) 0.7698(6) 0.115(3) Uani 1 1 d . . . . .
H27A H 0.1712 0.4053 0.7453 0.139 Uiso 1 1 calc R U . . .
H27B H 0.1040 0.2948 0.7358 0.139 Uiso 1 1 calc R U . . .

loop_
_atom_site_aniso_label
_atom_site_aniso_U_11
_atom_site_aniso_U_22
_atom_site_aniso_U_33
_atom_site_aniso_U_23
_atom_site_aniso_U_13
_atom_site_aniso_U_12
Ag1 0.0440(3) 0.0561(3) 0.0450(2) 0.00710(17) 0.00425(17) -0.00675(18)
P1 0.0333(7) 0.0369(6) 0.0417(6) 0.0009(5) 0.0021(5) -0.0016(5)
P2 0.0327(7) 0.0443(7) 0.0401(6) -0.0027(5) -0.0011(5) -0.0035(5)
Cl1 0.193(4) 0.349(6) 0.204(4) 0.053(4) -0.023(3) 0.152(4)
Cl2 0.298(6) 0.365(7) 0.106(2) -0.039(3) -0.032(3) 0.150(5)
N1 0.049(3) 0.073(3) 0.037(2) -0.005(2) 0.002(2) -0.014(2)
O1 0.066(3) 0.052(2) 0.0426(18) -0.0044(16) -0.0012(17) -0.0173(18)
O2 0.074(3) 0.079(3) 0.065(2) 0.004(2) -0.003(2) -0.028(2)
O3 0.126(5) 0.148(5) 0.055(3) -0.024(3) 0.013(3) -0.066(4)
B1 0.043(3) 0.041(3) 0.045(3) -0.003(2) 0.000(3) -0.003(2)
B2 0.044(4) 0.054(4) 0.048(3) 0.002(3) 0.008(3) -0.003(3)
B3 0.042(3) 0.042(3) 0.060(3) 0.005(3) -0.001(3) -0.014(2)
B4 0.042(3) 0.037(3) 0.047(3) -0.007(2) -0.005(3) 0.000(2)
B5 0.051(4) 0.040(3) 0.055(3) -0.002(3) -0.008(3) 0.002(3)
B6 0.053(4) 0.044(3) 0.049(3) 0.002(3) -0.007(3) 0.000(3)
B7 0.060(4) 0.055(4) 0.044(3) 0.008(3) 0.004(3) -0.004(3)
B8 0.056(4) 0.056(4) 0.068(4) 0.012(3) 0.002(3) -0.015(3)
B9 0.059(4) 0.039(3) 0.065(4) -0.004(3) -0.007(3) -0.005(3)
B10 0.072(5) 0.037(3) 0.061(4) 0.010(3) -0.003(3) -0.010(3)
C1 0.034(3) 0.034(2) 0.048(3) -0.001(2) 0.000(2) -0.0028(19)
C2 0.036(3) 0.038(2) 0.042(2) -0.002(2) 0.000(2) 0.001(2)
C3 0.034(3) 0.041(3) 0.053(3) 0.009(2) -0.001(2) -0.004(2)
C4 0.044(3) 0.073(4) 0.052(3) -0.001(3) -0.010(3) -0.004(3)
C5 0.068(5) 0.091(5) 0.060(4) 0.006(3) -0.020(3) -0.015(3)
C6 0.066(5) 0.092(5) 0.083(5) 0.035(4) -0.031(4) -0.026(4)
C7 0.043(4) 0.088(5) 0.084(5) 0.030(4) -0.011(3) -0.003(3)
C8 0.039(3) 0.061(3) 0.067(3) 0.007(3) 0.001(3) 0.002(3)
C9 0.041(3) 0.043(3) 0.046(3) -0.003(2) -0.004(2) 0.003(2)
C10 0.069(4) 0.051(3) 0.058(3) 0.002(3) 0.010(3) -0.002(3)
C11 0.087(5) 0.065(4) 0.055(3) -0.014(3) 0.010(3) 0.014(4)
C12 0.080(5) 0.057(4) 0.074(4) -0.024(3) -0.008(4) 0.005(3)
C13 0.077(5) 0.054(4) 0.096(5) -0.025(3) -0.001(4) -0.010(3)
C14 0.054(4) 0.048(3) 0.065(3) -0.008(3) 0.000(3) -0.006(2)
C15 0.038(3) 0.046(3) 0.054(3) -0.005(2) 0.003(2) -0.003(2)
C16 0.045(4) 0.069(4) 0.091(4) -0.029(3) -0.016(3) 0.007(3)
C17 0.044(4) 0.085(5) 0.127(6) -0.043(5) -0.017(4) 0.016(3)
C18 0.064(5) 0.088(5) 0.108(6) -0.054(4) 0.011(4) 0.003(4)
C19 0.065(5) 0.119(6) 0.086(5) -0.049(4) -0.010(4) 0.011(4)
C20 0.055(4) 0.097(5) 0.055(3) -0.022(3) -0.005(3) 0.013(3)
C21 0.037(3) 0.061(3) 0.044(3) -0.001(2) -0.004(2) -0.002(2)
C22 0.048(3) 0.056(3) 0.053(3) -0.007(2) -0.003(3) -0.005(2)
C23 0.077(5) 0.070(4) 0.076(4) -0.025(3) -0.005(4) -0.014(3)
C24 0.072(5) 0.118(6) 0.069(4) -0.030(4) -0.019(4) -0.019(4)
C25 0.067(5) 0.115(6) 0.059(4) 0.004(4) -0.026(3) -0.012(4)
C26 0.058(4) 0.071(4) 0.059(3) 0.007(3) -0.014(3) -0.003(3)
C27 0.121(8) 0.111(7) 0.121(7) -0.014(5) -0.052(6) 0.014(6)

loop_
_atom_type_symbol
_atom_type_description
_atom_type_scat_dispersion_real
_atom_type_scat_dispersion_imag
_atom_type_scat_source
C C 0.0033 0.0016 'International Tables Vol C Tables 4.2.6.8 and 6.1.1.4'
H H 0.0000 0.0000 'International Tables Vol C Tables 4.2.6.8 and 6.1.1.4'
B B 0.0013 0.0007 'International Tables Vol C Tables 4.2.6.8 and 6.1.1.4'
O O 0.0106 0.0060 'International Tables Vol C Tables 4.2.6.8 and 6.1.1.4'
N N 0.0061 0.0033 'International Tables Vol C Tables 4.2.6.8 and 6.1.1.4'
P P 0.1023 0.0942 'International Tables Vol C Tables 4.2.6.8 and 6.1.1.4'
Cl Cl 0.1484 0.1585 'International Tables Vol C Tables 4.2.6.8 and 6.1.1.4'
Ag Ag -0.8971 1.1015 'International Tables Vol C Tables 4.2.6.8 and 6.1.1.4'

loop_
_geom_angle_atom_site_label_1
_geom_angle_atom_site_label_2
_geom_angle_atom_site_label_3
_geom_angle
_geom_angle_site_symmetry_1
_geom_angle_site_symmetry_3
O1 Ag1 P1 134.84(10) . .
O1 Ag1 O1 67.61(13) . 2_556
P1 Ag1 O1 125.38(9) . 2_556
O1 Ag1 P2 119.57(10) . .
P1 Ag1 P2 90.80(4) . .
O1 Ag1 P2 122.55(9) 2_556 .
C9 P1 C3 108.3(2) . .
C9 P1 C1 107.0(2) . .
C3 P1 C1 102.7(2) . .
C9 P1 Ag1 111.13(17) . .
C3 P1 Ag1 121.53(16) . .
C1 P1 Ag1 104.85(15) . .
C21 P2 C15 109.3(2) . .
C21 P2 C2 105.2(2) . .
C15 P2 C2 105.0(2) . .
C21 P2 Ag1 119.57(17) . .
C15 P2 Ag1 112.36(17) . .
C2 P2 Ag1 103.99(15) . .
O3 N1 O2 122.2(5) . .
O3 N1 O1 118.7(5) . .
O2 N1 O1 119.1(4) . .
N1 O1 Ag1 113.8(3) . .
N1 O1 Ag1 131.7(3) . 2_556
Ag1 O1 Ag1 112.39(13) . 2_556
C1 B1 C2 62.8(3) . .
C1 B1 B6 107.8(4) . .
C2 B1 B6 57.6(3) . .
C1 B1 B2 57.9(3) . .
C2 B1 B2 107.6(4) . .
B6 B1 B2 106.9(4) . .
C1 B1 B7 105.4(4) . .
C2 B1 B7 105.1(4) . .
B6 B1 B7 59.3(3) . .
B2 B1 B7 59.3(3) . .
C1 B1 H1 121.8 . .
C2 B1 H1 122.1 . .
B6 B1 H1 122.6 . .
B2 B1 H1 122.6 . .
B7 B1 H1 123.8 . .
C1 B2 B7 106.9(4) . .
C1 B2 B3 59.0(3) . .
B7 B2 B3 108.7(4) . .
C1 B2 B8 106.6(4) . .
B7 B2 B8 60.7(4) . .
B3 B2 B8 60.1(3) . .
C1 B2 B1 58.6(3) . .
B7 B2 B1 60.4(3) . .
B3 B2 B1 107.0(4) . .
B8 B2 B1 108.3(4) . .
C1 B2 H2 123.4 . .
B7 B2 H2 121.2 . .
B3 B2 H2 121.9 . .
B8 B2 H2 121.5 . .
B1 B2 H2 122.1 . .
C1 B3 B9 107.2(4) . .
C1 B3 B2 58.2(3) . .
B9 B3 B2 108.4(4) . .
C1 B3 B4 59.1(3) . .
B9 B3 B4 60.7(3) . .
B2 B3 B4 106.7(4) . .
C1 B3 B8 105.8(4) . .
B9 B3 B8 60.5(4) . .
B2 B3 B8 59.9(4) . .
B4 B3 B8 108.1(4) . .
C1 B3 H3 123.6 . .
B9 B3 H3 121.0 . .
B2 B3 H3 122.4 . .
B4 B3 H3 121.9 . .
B8 B3 H3 122.0 . .
C2 B4 C1 62.6(3) . .
C2 B4 B3 108.3(4) . .
C1 B4 B3 58.5(3) . .
C2 B4 B5 58.1(3) . .
C1 B4 B5 108.0(4) . .
B3 B4 B5 107.5(4) . .
C2 B4 B9 105.6(4) . .
C1 B4 B9 105.3(4) . .
B3 B4 B9 59.0(3) . .
B5 B4 B9 59.7(3) . .
C2 B4 H4 121.7 . .
C1 B4 H4 121.8 . .
B3 B4 H4 122.2 . .
B5 B4 H4 122.2 . .
B9 B4 H4 123.8 . .
C2 B5 B6 58.2(3) . .
C2 B5 B10 105.7(4) . .
B6 B5 B10 60.1(4) . .
C2 B5 B9 106.7(4) . .
B6 B5 B9 108.3(5) . .
B10 B5 B9 60.3(4) . .
C2 B5 B4 58.9(3) . .
B6 B5 B4 106.5(4) . .
B10 B5 B4 107.5(4) . .
B9 B5 B4 60.2(3) . .
C2 B5 H5 123.7 . .
B6 B5 H5 122.2 . .
B10 B5 H5 122.1 . .
B9 B5 H5 121.3 . .
B4 B5 H5 122.2 . .
C2 B6 B7 107.2(4) . .
C2 B6 B5 58.7(3) . .
B7 B6 B5 108.6(5) . .
C2 B6 B10 106.0(4) . .
B7 B6 B10 60.4(4) . .
B5 B6 B10 60.0(3) . .
C2 B6 B1 59.2(3) . .
B7 B6 B1 60.5(3) . .
B5 B6 B1 107.2(4) . .
B10 B6 B1 107.8(5) . .
C2 B6 H6 123.4 . .
B7 B6 H6 121.1 . .
B5 B6 H6 121.9 . .
B10 B6 H6 122.2 . .
B1 B6 H6 121.9 . .
B2 B7 B6 108.4(4) . .
B2 B7 B10 106.7(4) . .
B6 B7 B10 59.9(4) . .
B2 B7 B1 60.3(3) . .
B6 B7 B1 60.2(3) . .
B10 B7 B1 107.3(4) . .
B2 B7 B8 59.7(4) . .
B6 B7 B8 107.2(5) . .
B10 B7 B8 58.6(4) . .
B1 B7 B8 107.4(4) . .
B2 B7 H7 121.7 . .
B6 B7 H7 121.5 . .
B10 B7 H7 122.8 . .
B1 B7 H7 121.7 . .
B8 B7 H7 122.6 . .
B10 B8 B2 108.0(5) . .
B10 B8 B3 107.9(5) . .
B2 B8 B3 59.9(3) . .
B10 B8 B9 60.6(4) . .
B2 B8 B9 107.2(4) . .
B3 B8 B9 59.1(4) . .
B10 B8 B7 60.4(4) . .
B2 B8 B7 59.5(4) . .
B3 B8 B7 107.5(4) . .
B9 B8 B7 108.3(5) . .
B10 B8 H8 121.2 . .
B2 B8 H8 122.1 . .
B3 B8 H8 122.2 . .
B9 B8 H8 121.9 . .
B7 B8 H8 121.7 . .
B3 B9 B5 109.0(4) . .
B3 B9 B8 60.4(3) . .
B5 B9 B8 107.5(5) . .
B3 B9 B10 107.5(5) . .
B5 B9 B10 59.8(4) . .
B8 B9 B10 58.9(4) . .
B3 B9 B4 60.3(3) . .
B5 B9 B4 60.1(3) . .
B8 B9 B4 107.8(4) . .
B10 B9 B4 107.0(4) . .
B3 B9 H9 121.1 . .
B5 B9 H9 121.4 . .
B8 B9 H9 122.2 . .
B10 B9 H9 122.7 . .
B4 B9 H9 121.9 . .
B8 B10 B5 109.0(4) . .
B8 B10 B6 108.9(4) . .
B5 B10 B6 59.9(3) . .
B8 B10 B9 60.5(4) . .
B5 B10 B9 59.9(4) . .
B6 B10 B9 107.8(4) . .
B8 B10 B7 61.0(4) . .
B5 B10 B7 108.1(4) . .
B6 B10 B7 59.7(3) . .
B9 B10 B7 108.6(4) . .
B8 B10 H10 120.6 . .
B5 B10 H10 121.6 . .
B6 B10 H10 121.8 . .
B9 B10 H10 121.6 . .
B7 B10 H10 121.5 . .
B2 C1 B1 63.4(3) . .
B2 C1 B3 62.8(3) . .
B1 C1 B3 113.8(4) . .
B2 C1 B4 113.0(4) . .
B1 C1 B4 109.8(4) . .
B3 C1 B4 62.4(3) . .
B2 C1 C2 108.8(4) . .
B1 C1 C2 58.9(3) . .
B3 C1 C2 108.2(3) . .
B4 C1 C2 58.5(3) . .
B2 C1 P1 126.2(3) . .
B1 C1 P1 120.8(3) . .
B3 C1 P1 121.1(3) . .
B4 C1 P1 113.7(3) . .
C2 C1 P1 117.5(3) . .
B6 C2 B5 63.0(3) . .
B6 C2 B4 113.6(4) . .
B5 C2 B4 63.0(3) . .
B6 C2 B1 63.2(3) . .
B5 C2 B1 113.9(4) . .
B4 C2 B1 109.8(4) . .
B6 C2 C1 108.7(4) . .
B5 C2 C1 109.0(4) . .
B4 C2 C1 58.9(3) . .
B1 C2 C1 58.3(3) . .
B6 C2 P2 124.1(4) . .
B5 C2 P2 123.0(3) . .
B4 C2 P2 116.5(3) . .
B1 C2 P2 117.8(3) . .
C1 C2 P2 117.3(3) . .
C4 C3 C8 119.5(5) . .
C4 C3 P1 115.9(4) . .
C8 C3 P1 124.6(4) . .
C3 C4 C5 120.3(6) . .
C3 C4 H4A 119.8 . .
C5 C4 H4A 119.8 . .
C6 C5 C4 119.4(7) . .
C6 C5 H5A 120.3 . .
C4 C5 H5A 120.3 . .
C7 C6 C5 119.8(6) . .
C7 C6 H6A 120.1 . .
C5 C6 H6A 120.1 . .
C6 C7 C8 120.8(6) . .
C6 C7 H7A 119.6 . .
C8 C7 H7A 119.6 . .
C7 C8 C3 120.1(6) . .
C7 C8 H8A 119.9 . .
C3 C8 H8A 119.9 . .
C10 C9 C14 118.1(5) . .
C10 C9 P1 128.6(4) . .
C14 C9 P1 113.3(4) . .
C9 C10 C11 120.1(6) . .
C9 C10 H10A 119.9 . .
C11 C10 H10A 119.9 . .
C12 C11 C10 120.4(6) . .
C12 C11 H11 119.8 . .
C10 C11 H11 119.8 . .
C13 C12 C11 120.1(6) . .
C13 C12 H12 120.0 . .
C11 C12 H12 120.0 . .
C12 C13 C14 120.7(6) . .
C12 C13 H13 119.7 . .
C14 C13 H13 119.7 . .
C13 C14 C9 120.6(6) . .
C13 C14 H14 119.7 . .
C9 C14 H14 119.7 . .
C16 C15 C20 118.0(5) . .
C16 C15 P2 124.6(4) . .
C20 C15 P2 116.8(4) . .
C15 C16 C17 119.3(6) . .
C15 C16 H16 120.3 . .
C17 C16 H16 120.3 . .
C18 C17 C16 120.6(6) . .
C18 C17 H17 119.7 . .
C16 C17 H17 119.7 . .
C19 C18 C17 120.5(6) . .
C19 C18 H18 119.7 . .
C17 C18 H18 119.7 . .
C18 C19 C20 120.0(6) . .
C18 C19 H19 120.0 . .
C20 C19 H19 120.0 . .
C19 C20 C15 121.4(6) . .
C19 C20 H20 119.3 . .
C15 C20 H20 119.3 . .
C22 C21 C26 118.6(5) . .
C22 C21 P2 115.6(4) . .
C26 C21 P2 125.7(4) . .
C23 C22 C21 120.2(5) . .
C23 C22 H22 119.9 . .
C21 C22 H22 119.9 . .
C24 C23 C22 120.5(6) . .
C24 C23 H23 119.7 . .
C22 C23 H23 119.7 . .
C23 C24 C25 121.2(6) . .
C23 C24 H24 119.4 . .
C25 C24 H24 119.4 . .
C24 C25 C26 120.2(6) . .
C24 C25 H25 119.9 . .
C26 C25 H25 119.9 . .
C21 C26 C25 119.3(6) . .
C21 C26 H26 120.4 . .
C25 C26 H26 120.4 . .
Cl2 C27 Cl1 114.4(5) . .
Cl2 C27 H27A 108.7 . .
Cl1 C27 H27A 108.7 . .
Cl2 C27 H27B 108.7 . .
Cl1 C27 H27B 108.7 . .
H27A C27 H27B 107.6 . .

loop_
_geom_bond_atom_site_label_1
_geom_bond_atom_site_label_2
_geom_bond_distance
_geom_bond_site_symmetry_2
Ag1 O1 2.326(3) .
Ag1 P1 2.4554(13) .
Ag1 O1 2.455(3) 2_556
Ag1 P2 2.4726(13) .
P1 C9 1.819(5) .
P1 C3 1.822(5) .
P1 C1 1.870(5) .
P2 C21 1.815(5) .
P2 C15 1.817(5) .
P2 C2 1.874(5) .
Cl1 C27 1.663(9) .
Cl2 C27 1.632(10) .
N1 O3 1.216(6) .
N1 O2 1.221(6) .
N1 O1 1.261(5) .
O1 Ag1 2.455(3) 2_556
B1 C1 1.706(7) .
B1 C2 1.715(7) .
B1 B6 1.784(8) .
B1 B2 1.787(9) .
B1 B7 1.789(8) .
B1 H1 1.1000 .
B2 C1 1.692(7) .
B2 B7 1.768(9) .
B2 B3 1.771(9) .
B2 B8 1.772(9) .
B2 H2 1.1000 .
B3 C1 1.708(7) .
B3 B9 1.751(9) .
B3 B4 1.776(8) .
B3 B8 1.776(9) .
B3 H3 1.1000 .
B4 C2 1.712(7) .
B4 C1 1.720(7) .
B4 B5 1.780(8) .
B4 B9 1.782(8) .
B4 H4 1.1000 .
B5 C2 1.697(7) .
B5 B6 1.769(8) .
B5 B10 1.770(9) .
B5 B9 1.772(9) .
B5 H5 1.1000 .
B6 C2 1.688(7) .
B6 B7 1.768(9) .
B6 B10 1.772(9) .
B6 H6 1.1000 .
B7 B10 1.780(9) .
B7 B8 1.789(10) .
B7 H7 1.1000 .
B8 B10 1.747(10) .
B8 B9 1.777(9) .
B8 H8 1.1000 .
B9 B10 1.779(9) .
B9 H9 1.1000 .
B10 H10 1.1000 .
C1 C2 1.783(6) .
C3 C4 1.372(7) .
C3 C8 1.372(7) .
C4 C5 1.390(8) .
C4 H4A 0.9300 .
C5 C6 1.373(10) .
C5 H5A 0.9300 .
C6 C7 1.367(10) .
C6 H6A 0.9300 .
C7 C8 1.369(8) .
C7 H7A 0.9300 .
C8 H8A 0.9300 .
C9 C10 1.377(7) .
C9 C14 1.399(7) .
C10 C11 1.385(8) .
C10 H10A 0.9300 .
C11 C12 1.369(9) .
C11 H11 0.9300 .
C12 C13 1.344(9) .
C12 H12 0.9300 .
C13 C14 1.370(8) .
C13 H13 0.9300 .
C14 H14 0.9300 .
C15 C16 1.373(7) .
C15 C20 1.378(7) .
C16 C17 1.390(8) .
C16 H16 0.9300 .
C17 C18 1.356(9) .
C17 H17 0.9300 .
C18 C19 1.327(10) .
C18 H18 0.9300 .
C19 C20 1.369(8) .
C19 H19 0.9300 .
C20 H20 0.9300 .
C21 C22 1.387(7) .
C21 C26 1.390(7) .
C22 C23 1.384(8) .
C22 H22 0.9300 .
C23 C24 1.338(10) .
C23 H23 0.9300 .
C24 C25 1.350(10) .
C24 H24 0.9300 .
C25 C26 1.403(8) .
C25 H25 0.9300 .
C26 H26 0.9300 .
C27 H27A 0.9700 .
C27 H27B 0.9700 .

loop_
_geom_hbond_atom_site_label_D
_geom_hbond_atom_site_label_H
_geom_hbond_atom_site_label_A
_geom_hbond_distance_DH
_geom_hbond_distance_HA
_geom_hbond_distance_DA
_geom_hbond_angle_DHA
_geom_hbond_site_symmetry_A
C4 H4A O2 0.93 2.48 3.405(7) 171.3 .
C14 H14 O3 0.93 2.40 3.119(8) 133.9 2_556
C20 H20 O2 0.93 2.42 3.272(8) 151.4 .
C22 H22 O3 0.93 2.50 3.341(8) 150.4 2_556
C27 H27B O3 0.97 2.22 3.145(11) 158.1 .

loop_
_geom_torsion_atom_site_label_1
_geom_torsion_atom_site_label_2
_geom_torsion_atom_site_label_3
_geom_torsion_atom_site_label_4
_geom_torsion
_geom_torsion_site_symmetry_1
_geom_torsion_site_symmetry_2
_geom_torsion_site_symmetry_3
_geom_torsion_site_symmetry_4
O3 N1 O1 Ag1 -176.3(5) . . . .
O2 N1 O1 Ag1 1.1(6) . . . .
O3 N1 O1 Ag1 -14.3(8) . . . 2_556
O2 N1 O1 Ag1 163.1(4) . . . 2_556
C2 B1 B2 C1 40.1(3) . . . .
B6 B1 B2 C1 100.7(4) . . . .
B7 B1 B2 C1 137.5(4) . . . .
C1 B1 B2 B7 -137.5(4) . . . .
C2 B1 B2 B7 -97.4(4) . . . .
B6 B1 B2 B7 -36.7(4) . . . .
C1 B1 B2 B3 -35.3(3) . . . .
C2 B1 B2 B3 4.8(5) . . . .
B6 B1 B2 B3 65.5(5) . . . .
B7 B1 B2 B3 102.2(4) . . . .
C1 B1 B2 B8 -98.7(4) . . . .
C2 B1 B2 B8 -58.6(5) . . . .
B6 B1 B2 B8 2.0(6) . . . .
B7 B1 B2 B8 38.8(4) . . . .
B7 B2 B3 C1 98.9(4) . . . .
B8 B2 B3 C1 136.8(5) . . . .
B1 B2 B3 C1 35.1(4) . . . .
C1 B2 B3 B9 -99.2(4) . . . .
B7 B2 B3 B9 -0.3(6) . . . .
B8 B2 B3 B9 37.6(4) . . . .
B1 B2 B3 B9 -64.1(5) . . . .
C1 B2 B3 B4 -35.3(3) . . . .
B7 B2 B3 B4 63.7(5) . . . .
B8 B2 B3 B4 101.6(5) . . . .
B1 B2 B3 B4 -0.1(5) . . . .
C1 B2 B3 B8 -136.8(5) . . . .
B7 B2 B3 B8 -37.9(4) . . . .
B1 B2 B3 B8 -101.7(5) . . . .
C1 B3 B4 C2 -39.5(3) . . . .
B9 B3 B4 C2 97.5(4) . . . .
B2 B3 B4 C2 -4.6(5) . . . .
B8 B3 B4 C2 58.5(5) . . . .
B9 B3 B4 C1 137.0(4) . . . .
B2 B3 B4 C1 34.9(3) . . . .
B8 B3 B4 C1 98.0(4) . . . .
C1 B3 B4 B5 -100.8(4) . . . .
B9 B3 B4 B5 36.1(4) . . . .
B2 B3 B4 B5 -66.0(5) . . . .
B8 B3 B4 B5 -2.9(5) . . . .
C1 B3 B4 B9 -137.0(4) . . . .
B2 B3 B4 B9 -102.1(5) . . . .
B8 B3 B4 B9 -39.0(4) . . . .
C1 B4 B5 C2 39.4(4) . . . .
B3 B4 B5 C2 101.1(4) . . . .
B9 B4 B5 C2 136.9(4) . . . .
C2 B4 B5 B6 -34.9(4) . . . .
C1 B4 B5 B6 4.4(5) . . . .
B3 B4 B5 B6 66.1(5) . . . .
B9 B4 B5 B6 102.0(5) . . . .
C2 B4 B5 B10 -98.1(4) . . . .
C1 B4 B5 B10 -58.7(5) . . . .
B3 B4 B5 B10 3.0(5) . . . .
B9 B4 B5 B10 38.8(4) . . . .
C2 B4 B5 B9 -136.9(4) . . . .
C1 B4 B5 B9 -97.5(4) . . . .
B3 B4 B5 B9 -35.8(4) . . . .
B10 B5 B6 C2 136.3(5) . . . .
B9 B5 B6 C2 98.7(4) . . . .
B4 B5 B6 C2 35.2(4) . . . .
C2 B5 B6 B7 -99.2(4) . . . .
B10 B5 B6 B7 37.1(4) . . . .
B9 B5 B6 B7 -0.5(5) . . . .
B4 B5 B6 B7 -64.0(5) . . . .
C2 B5 B6 B10 -136.3(5) . . . .
B9 B5 B6 B10 -37.6(4) . . . .
B4 B5 B6 B10 -101.1(5) . . . .
C2 B5 B6 B1 -35.3(4) . . . .
B10 B5 B6 B1 101.0(5) . . . .
B9 B5 B6 B1 63.4(5) . . . .
B4 B5 B6 B1 -0.1(6) . . . .
C1 B1 B6 C2 -39.5(4) . . . .
B2 B1 B6 C2 -100.5(4) . . . .
B7 B1 B6 C2 -137.2(4) . . . .
C1 B1 B6 B7 97.7(4) . . . .
C2 B1 B6 B7 137.2(4) . . . .
B2 B1 B6 B7 36.7(4) . . . .
C1 B1 B6 B5 -4.4(5) . . . .
C2 B1 B6 B5 35.1(4) . . . .
B2 B1 B6 B5 -65.3(5) . . . .
B7 B1 B6 B5 -102.0(5) . . . .
C1 B1 B6 B10 58.8(5) . . . .
C2 B1 B6 B10 98.3(4) . . . .
B2 B1 B6 B10 -2.1(5) . . . .
B7 B1 B6 B10 -38.8(4) . . . .
C1 B2 B7 B6 0.4(6) . . . .
B3 B2 B7 B6 -61.9(5) . . . .
B8 B2 B7 B6 -99.6(5) . . . .
B1 B2 B7 B6 37.5(4) . . . .
C1 B2 B7 B10 63.6(5) . . . .
B3 B2 B7 B10 1.3(6) . . . .
B8 B2 B7 B10 -36.4(4) . . . .
B1 B2 B7 B10 100.7(5) . . . .
C1 B2 B7 B1 -37.1(4) . . . .
B3 B2 B7 B1 -99.4(4) . . . .
B8 B2 B7 B1 -137.0(5) . . . .
C1 B2 B7 B8 100.0(5) . . . .
B3 B2 B7 B8 37.7(4) . . . .
B1 B2 B7 B8 137.0(5) . . . .
C2 B6 B7 B2 0.1(6) . . . .
B5 B6 B7 B2 62.1(5) . . . .
B10 B6 B7 B2 99.1(5) . . . .
B1 B6 B7 B2 -37.5(4) . . . .
C2 B6 B7 B10 -99.0(4) . . . .
B5 B6 B7 B10 -36.9(4) . . . .
B1 B6 B7 B10 -136.6(4) . . . .
C2 B6 B7 B1 37.7(4) . . . .
B5 B6 B7 B1 99.7(4) . . . .
B10 B6 B7 B1 136.6(4) . . . .
C2 B6 B7 B8 -63.0(5) . . . .
B5 B6 B7 B8 -0.9(5) . . . .
B10 B6 B7 B8 36.0(4) . . . .
B1 B6 B7 B8 -100.6(5) . . . .
C1 B1 B7 B2 36.4(4) . . . .
C2 B1 B7 B2 101.8(4) . . . .
B6 B1 B7 B2 138.3(4) . . . .
C1 B1 B7 B6 -101.9(4) . . . .
C2 B1 B7 B6 -36.5(4) . . . .
B2 B1 B7 B6 -138.3(4) . . . .
C1 B1 B7 B10 -63.4(5) . . . .
C2 B1 B7 B10 2.0(6) . . . .
B6 B1 B7 B10 38.5(4) . . . .
B2 B1 B7 B10 -99.8(5) . . . .
C1 B1 B7 B8 -1.7(6) . . . .
C2 B1 B7 B8 63.7(5) . . . .
B6 B1 B7 B8 100.2(5) . . . .
B2 B1 B7 B8 -38.1(4) . . . .
C1 B2 B8 B10 -62.9(6) . . . .
B7 B2 B8 B10 37.5(4) . . . .
B3 B2 B8 B10 -100.6(5) . . . .
B1 B2 B8 B10 -1.1(6) . . . .
C1 B2 B8 B3 37.7(4) . . . .
B7 B2 B8 B3 138.1(5) . . . .
B1 B2 B8 B3 99.5(4) . . . .
C1 B2 B8 B9 1.1(6) . . . .
B7 B2 B8 B9 101.4(5) . . . .
B3 B2 B8 B9 -36.7(4) . . . .
B1 B2 B8 B9 62.8(6) . . . .
C1 B2 B8 B7 -100.4(5) . . . .
B3 B2 B8 B7 -138.1(5) . . . .
B1 B2 B8 B7 -38.6(4) . . . .
C1 B3 B8 B10 63.7(5) . . . .
B9 B3 B8 B10 -37.4(4) . . . .
B2 B3 B8 B10 100.9(5) . . . .
B4 B3 B8 B10 1.7(6) . . . .
C1 B3 B8 B2 -37.2(4) . . . .
B9 B3 B8 B2 -138.3(5) . . . .
B4 B3 B8 B2 -99.2(4) . . . .
C1 B3 B8 B9 101.2(5) . . . .
B2 B3 B8 B9 138.3(5) . . . .
B4 B3 B8 B9 39.1(4) . . . .
C1 B3 B8 B7 0.0(6) . . . .
B9 B3 B8 B7 -101.2(5) . . . .
B2 B3 B8 B7 37.1(4) . . . .
B4 B3 B8 B7 -62.1(6) . . . .
B2 B7 B8 B10 -138.3(4) . . . .
B6 B7 B8 B10 -36.6(4) . . . .
B1 B7 B8 B10 -99.9(5) . . . .
B6 B7 B8 B2 101.7(4) . . . .
B10 B7 B8 B2 138.3(4) . . . .
B1 B7 B8 B2 38.3(4) . . . .
B2 B7 B8 B3 -37.3(4) . . . .
B6 B7 B8 B3 64.4(5) . . . .
B10 B7 B8 B3 101.0(5) . . . .
B1 B7 B8 B3 1.1(6) . . . .
B2 B7 B8 B9 -99.7(5) . . . .
B6 B7 B8 B9 2.1(6) . . . .
B10 B7 B8 B9 38.6(4) . . . .
B1 B7 B8 B9 -61.3(6) . . . .
C1 B3 B9 B5 1.1(6) . . . .
B2 B3 B9 B5 62.5(5) . . . .
B4 B3 B9 B5 -36.7(4) . . . .
B8 B3 B9 B5 99.9(5) . . . .
C1 B3 B9 B8 -98.8(5) . . . .
B2 B3 B9 B8 -37.4(4) . . . .
B4 B3 B9 B8 -136.6(5) . . . .
C1 B3 B9 B10 -62.2(5) . . . .
B2 B3 B9 B10 -0.8(6) . . . .
B4 B3 B9 B10 -100.0(5) . . . .
B8 B3 B9 B10 36.6(4) . . . .
C1 B3 B9 B4 37.8(4) . . . .
B2 B3 B9 B4 99.2(4) . . . .
B8 B3 B9 B4 136.6(5) . . . .
C2 B5 B9 B3 -0.9(6) . . . .
B6 B5 B9 B3 -62.2(5) . . . .
B10 B5 B9 B3 -99.7(5) . . . .
B4 B5 B9 B3 36.8(4) . . . .
C2 B5 B9 B8 63.1(5) . . . .
B6 B5 B9 B8 1.8(5) . . . .
B10 B5 B9 B8 -35.7(4) . . . .
B4 B5 B9 B8 100.8(4) . . . .
C2 B5 B9 B10 98.9(4) . . . .
B6 B5 B9 B10 37.5(4) . . . .
B4 B5 B9 B10 136.5(4) . . . .
C2 B5 B9 B4 -37.7(4) . . . .
B6 B5 B9 B4 -99.0(4) . . . .
B10 B5 B9 B4 -136.5(4) . . . .
B10 B8 B9 B3 138.4(5) . . . .
B2 B8 B9 B3 37.1(4) . . . .
B7 B8 B9 B3 99.9(5) . . . .
B10 B8 B9 B5 36.1(4) . . . .
B2 B8 B9 B5 -65.2(5) . . . .
B3 B8 B9 B5 -102.3(4) . . . .
B7 B8 B9 B5 -2.4(6) . . . .
B2 B8 B9 B10 -101.3(5) . . . .
B3 B8 B9 B10 -138.4(5) . . . .
B7 B8 B9 B10 -38.5(4) . . . .
B10 B8 B9 B4 99.6(5) . . . .
B2 B8 B9 B4 -1.8(6) . . . .
B3 B8 B9 B4 -38.8(4) . . . .
B7 B8 B9 B4 61.0(6) . . . .
C2 B4 B9 B3 -102.3(4) . . . .
C1 B4 B9 B3 -37.1(4) . . . .
B5 B4 B9 B3 -139.3(4) . . . .
C2 B4 B9 B5 37.0(4) . . . .
C1 B4 B9 B5 102.2(4) . . . .
B3 B4 B9 B5 139.3(4) . . . .
C2 B4 B9 B8 -63.4(5) . . . .
C1 B4 B9 B8 1.8(5) . . . .
B3 B4 B9 B8 38.9(4) . . . .
B5 B4 B9 B8 -100.4(5) . . . .
C2 B4 B9 B10 -1.4(5) . . . .
C1 B4 B9 B10 63.8(5) . . . .
B3 B4 B9 B10 100.9(5) . . . .
B5 B4 B9 B10 -38.5(4) . . . .
B2 B8 B10 B5 63.5(6) . . . .
B3 B8 B10 B5 0.2(6) . . . .
B9 B8 B10 B5 -36.5(4) . . . .
B7 B8 B10 B5 100.6(5) . . . .
B2 B8 B10 B6 -0.2(6) . . . .
B3 B8 B10 B6 -63.5(6) . . . .
B9 B8 B10 B6 -100.3(5) . . . .
B7 B8 B10 B6 36.9(4) . . . .
B2 B8 B10 B9 100.1(5) . . . .
B3 B8 B10 B9 36.7(4) . . . .
B7 B8 B10 B9 137.2(4) . . . .
B2 B8 B10 B7 -37.1(4) . . . .
B3 B8 B10 B7 -100.4(5) . . . .
B9 B8 B10 B7 -137.2(4) . . . .
C2 B5 B10 B8 -63.7(5) . . . .
B6 B5 B10 B8 -101.3(5) . . . .
B9 B5 B10 B8 36.8(4) . . . .
B4 B5 B10 B8 -2.0(6) . . . .
C2 B5 B10 B6 37.6(4) . . . .
B9 B5 B10 B6 138.1(4) . . . .
B4 B5 B10 B6 99.4(4) . . . .
C2 B5 B10 B9 -100.5(4) . . . .
B6 B5 B10 B9 -138.1(4) . . . .
B4 B5 B10 B9 -38.8(4) . . . .
C2 B5 B10 B7 0.9(6) . . . .
B6 B5 B10 B7 -36.7(4) . . . .
B9 B5 B10 B7 101.5(5) . . . .
B4 B5 B10 B7 62.7(5) . . . .
C2 B6 B10 B8 63.6(5) . . . .
B7 B6 B10 B8 -37.4(4) . . . .
B5 B6 B10 B8 101.5(5) . . . .
B1 B6 B10 B8 1.5(6) . . . .
C2 B6 B10 B5 -37.9(4) . . . .
B7 B6 B10 B5 -138.9(4) . . . .
B1 B6 B10 B5 -100.0(4) . . . .
C2 B6 B10 B9 -0.6(6) . . . .
B7 B6 B10 B9 -101.5(5) . . . .
B5 B6 B10 B9 37.3(4) . . . .
B1 B6 B10 B9 -62.7(5) . . . .
C2 B6 B10 B7 101.0(4) . . . .
B5 B6 B10 B7 138.9(4) . . . .
B1 B6 B10 B7 38.9(4) . . . .
B3 B9 B10 B8 -37.3(4) . . . .
B5 B9 B10 B8 -139.4(4) . . . .
B4 B9 B10 B8 -100.8(4) . . . .
B3 B9 B10 B5 102.1(5) . . . .
B8 B9 B10 B5 139.4(4) . . . .
B4 B9 B10 B5 38.6(4) . . . .
B3 B9 B10 B6 64.8(6) . . . .
B5 B9 B10 B6 -37.3(4) . . . .
B8 B9 B10 B6 102.1(5) . . . .
B4 B9 B10 B6 1.3(6) . . . .
B3 B9 B10 B7 1.6(6) . . . .
B5 B9 B10 B7 -100.5(5) . . . .
B8 B9 B10 B7 38.9(5) . . . .
B4 B9 B10 B7 -61.9(6) . . . .
B2 B7 B10 B8 36.9(4) . . . .
B6 B7 B10 B8 138.9(4) . . . .
B1 B7 B10 B8 100.3(5) . . . .
B2 B7 B10 B5 -65.2(6) . . . .
B6 B7 B10 B5 36.8(4) . . . .
B1 B7 B10 B5 -1.9(6) . . . .
B8 B7 B10 B5 -102.1(5) . . . .
B2 B7 B10 B6 -102.0(4) . . . .
B1 B7 B10 B6 -38.6(4) . . . .
B8 B7 B10 B6 -138.9(4) . . . .
B2 B7 B10 B9 -1.8(6) . . . .
B6 B7 B10 B9 100.2(5) . . . .
B1 B7 B10 B9 61.6(6) . . . .
B8 B7 B10 B9 -38.6(4) . . . .
B7 B2 C1 B1 37.9(4) . . . .
B3 B2 C1 B1 139.9(4) . . . .
B8 B2 C1 B1 101.6(5) . . . .
B7 B2 C1 B3 -102.0(5) . . . .
B8 B2 C1 B3 -38.3(4) . . . .
B1 B2 C1 B3 -139.9(4) . . . .
B7 B2 C1 B4 -63.6(5) . . . .
B3 B2 C1 B4 38.3(4) . . . .
B8 B2 C1 B4 0.1(6) . . . .
B1 B2 C1 B4 -101.5(4) . . . .
B7 B2 C1 C2 -0.7(5) . . . .
B3 B2 C1 C2 101.3(4) . . . .
B8 B2 C1 C2 63.0(5) . . . .
B1 B2 C1 C2 -38.6(3) . . . .
B7 B2 C1 P1 148.0(4) . . . .
B3 B2 C1 P1 -110.0(4) . . . .
B8 B2 C1 P1 -148.3(4) . . . .
B1 B2 C1 P1 110.1(4) . . . .
C2 B1 C1 B2 -136.3(4) . . . .
B6 B1 C1 B2 -99.2(4) . . . .
B7 B1 C1 B2 -37.0(4) . . . .
C2 B1 C1 B3 -97.6(4) . . . .
B6 B1 C1 B3 -60.4(5) . . . .
B2 B1 C1 B3 38.8(4) . . . .
B7 B1 C1 B3 1.7(5) . . . .
C2 B1 C1 B4 -29.8(4) . . . .
B6 B1 C1 B4 7.3(5) . . . .
B2 B1 C1 B4 106.5(4) . . . .
B7 B1 C1 B4 69.5(5) . . . .
B6 B1 C1 C2 37.2(3) . . . .
B2 B1 C1 C2 136.3(4) . . . .
B7 B1 C1 C2 99.3(4) . . . .
C2 B1 C1 P1 105.6(4) . . . .
B6 B1 C1 P1 142.7(4) . . . .
B2 B1 C1 P1 -118.1(4) . . . .
B7 B1 C1 P1 -155.1(3) . . . .
B9 B3 C1 B2 101.3(5) . . . .
B4 B3 C1 B2 139.9(4) . . . .
B8 B3 C1 B2 38.0(4) . . . .
B9 B3 C1 B1 62.3(5) . . . .
B2 B3 C1 B1 -39.0(4) . . . .
B4 B3 C1 B1 100.8(4) . . . .
B8 B3 C1 B1 -1.1(6) . . . .
B9 B3 C1 B4 -38.5(4) . . . .
B2 B3 C1 B4 -139.9(4) . . . .
B8 B3 C1 B4 -101.9(4) . . . .
B9 B3 C1 C2 -0.9(5) . . . .
B2 B3 C1 C2 -102.3(4) . . . .
B4 B3 C1 C2 37.6(3) . . . .
B8 B3 C1 C2 -64.3(5) . . . .
B9 B3 C1 P1 -140.9(4) . . . .
B2 B3 C1 P1 117.8(4) . . . .
B4 B3 C1 P1 -102.4(4) . . . .
B8 B3 C1 P1 155.7(4) . . . .
C2 B4 C1 B2 98.7(4) . . . .
B3 B4 C1 B2 -38.5(4) . . . .
B5 B4 C1 B2 61.3(5) . . . .
B9 B4 C1 B2 -1.2(5) . . . .
C2 B4 C1 B1 30.0(4) . . . .
B3 B4 C1 B1 -107.2(4) . . . .
B5 B4 C1 B1 -7.4(5) . . . .
B9 B4 C1 B1 -69.9(5) . . . .
C2 B4 C1 B3 137.2(4) . . . .
B5 B4 C1 B3 99.8(4) . . . .
B9 B4 C1 B3 37.3(4) . . . .
B3 B4 C1 C2 -137.2(4) . . . .
B5 B4 C1 C2 -37.4(3) . . . .
B9 B4 C1 C2 -99.9(4) . . . .
C2 B4 C1 P1 -108.8(3) . . . .
B3 B4 C1 P1 114.0(4) . . . .
B5 B4 C1 P1 -146.2(4) . . . .
B9 B4 C1 P1 151.3(3) . . . .
C9 P1 C1 B2 -41.4(5) . . . .
C3 P1 C1 B2 72.6(4) . . . .
Ag1 P1 C1 B2 -159.5(4) . . . .
C9 P1 C1 B1 36.5(4) . . . .
C3 P1 C1 B1 150.5(4) . . . .
Ag1 P1 C1 B1 -81.6(4) . . . .
C9 P1 C1 B3 -118.7(4) . . . .
C3 P1 C1 B3 -4.7(4) . . . .
Ag1 P1 C1 B3 123.2(3) . . . .
C9 P1 C1 B4 170.4(3) . . . .
C3 P1 C1 B4 -75.7(4) . . . .
Ag1 P1 C1 B4 52.3(3) . . . .
C9 P1 C1 C2 104.9(3) . . . .
C3 P1 C1 C2 -141.1(3) . . . .
Ag1 P1 C1 C2 -13.2(3) . . . .
B7 B6 C2 B5 101.7(5) . . . .
B10 B6 C2 B5 38.5(4) . . . .
B1 B6 C2 B5 140.0(4) . . . .
B7 B6 C2 B4 62.9(5) . . . .
B5 B6 C2 B4 -38.9(4) . . . .
B10 B6 C2 B4 -0.4(6) . . . .
B1 B6 C2 B4 101.1(4) . . . .
B7 B6 C2 B1 -38.3(4) . . . .
B5 B6 C2 B1 -140.0(4) . . . .
B10 B6 C2 B1 -101.5(5) . . . .
B7 B6 C2 C1 -0.6(5) . . . .
B5 B6 C2 C1 -102.3(4) . . . .
B10 B6 C2 C1 -63.8(5) . . . .
B1 B6 C2 C1 37.7(4) . . . .
B7 B6 C2 P2 -145.1(4) . . . .
B5 B6 C2 P2 113.2(4) . . . .
B10 B6 C2 P2 151.7(4) . . . .
B1 B6 C2 P2 -106.8(4) . . . .
B10 B5 C2 B6 -38.5(4) . . . .
B9 B5 C2 B6 -101.5(5) . . . .
B4 B5 C2 B6 -139.8(4) . . . .
B6 B5 C2 B4 139.8(4) . . . .
B10 B5 C2 B4 101.3(5) . . . .
B9 B5 C2 B4 38.2(4) . . . .
B6 B5 C2 B1 38.9(4) . . . .
B10 B5 C2 B1 0.4(6) . . . .
B9 B5 C2 B1 -62.7(5) . . . .
B4 B5 C2 B1 -100.9(4) . . . .
B6 B5 C2 C1 101.8(4) . . . .
B10 B5 C2 C1 63.3(5) . . . .
B9 B5 C2 C1 0.3(5) . . . .
B4 B5 C2 C1 -38.0(3) . . . .
B6 B5 C2 P2 -114.8(4) . . . .
B10 B5 C2 P2 -153.3(4) . . . .
B9 B5 C2 P2 143.6(4) . . . .
B4 B5 C2 P2 105.4(4) . . . .
C1 B4 C2 B6 -98.3(4) . . . .
B3 B4 C2 B6 -60.7(5) . . . .
B5 B4 C2 B6 38.9(4) . . . .
B9 B4 C2 B6 1.1(5) . . . .
C1 B4 C2 B5 -137.2(4) . . . .
B3 B4 C2 B5 -99.6(4) . . . .
B9 B4 C2 B5 -37.7(4) . . . .
C1 B4 C2 B1 -29.8(3) . . . .
B3 B4 C2 B1 7.8(5) . . . .
B5 B4 C2 B1 107.4(4) . . . .
B9 B4 C2 B1 69.7(5) . . . .
B3 B4 C2 C1 37.6(3) . . . .
B5 B4 C2 C1 137.2(4) . . . .
B9 B4 C2 C1 99.5(4) . . . .
C1 B4 C2 P2 107.4(3) . . . .
B3 B4 C2 P2 145.0(3) . . . .
B5 B4 C2 P2 -115.4(4) . . . .
B9 B4 C2 P2 -153.2(3) . . . .
C1 B1 C2 B6 137.1(4) . . . .
B2 B1 C2 B6 99.2(4) . . . .
B7 B1 C2 B6 37.3(4) . . . .
C1 B1 C2 B5 98.3(4) . . . .
B6 B1 C2 B5 -38.8(4) . . . .
B2 B1 C2 B5 60.4(5) . . . .
B7 B1 C2 B5 -1.5(6) . . . .
C1 B1 C2 B4 30.0(3) . . . .
B6 B1 C2 B4 -107.1(4) . . . .
B2 B1 C2 B4 -7.9(5) . . . .
B7 B1 C2 B4 -69.9(5) . . . .
B6 B1 C2 C1 -137.1(4) . . . .
B2 B1 C2 C1 -37.9(3) . . . .
B7 B1 C2 C1 -99.8(4) . . . .
C1 B1 C2 P2 -106.5(3) . . . .
B6 B1 C2 P2 116.4(4) . . . .
B2 B1 C2 P2 -144.4(3) . . . .
B7 B1 C2 P2 153.6(3) . . . .
B2 C1 C2 B6 0.8(5) . . . .
B1 C1 C2 B6 -39.9(4) . . . .
B3 C1 C2 B6 67.5(5) . . . .
B4 C1 C2 B6 106.8(4) . . . .
P1 C1 C2 B6 -151.0(3) . . . .
B2 C1 C2 B5 -66.2(5) . . . .
B1 C1 C2 B5 -106.9(4) . . . .
B3 C1 C2 B5 0.4(5) . . . .
B4 C1 C2 B5 39.8(4) . . . .
P1 C1 C2 B5 142.0(3) . . . .
B2 C1 C2 B4 -106.0(4) . . . .
B1 C1 C2 B4 -146.7(4) . . . .
B3 C1 C2 B4 -39.4(4) . . . .
P1 C1 C2 B4 102.2(4) . . . .
B2 C1 C2 B1 40.7(4) . . . .
B3 C1 C2 B1 107.4(4) . . . .
B4 C1 C2 B1 146.7(4) . . . .
P1 C1 C2 B1 -111.1(4) . . . .
B2 C1 C2 P2 148.1(3) . . . .
B1 C1 C2 P2 107.3(4) . . . .
B3 C1 C2 P2 -145.3(3) . . . .
B4 C1 C2 P2 -106.0(4) . . . .
P1 C1 C2 P2 -3.7(4) . . . .
C21 P2 C2 B6 33.6(4) . . . .
C15 P2 C2 B6 -81.7(4) . . . .
Ag1 P2 C2 B6 160.1(3) . . . .
C21 P2 C2 B5 111.2(4) . . . .
C15 P2 C2 B5 -4.1(4) . . . .
Ag1 P2 C2 B5 -122.2(4) . . . .
C21 P2 C2 B4 -175.1(3) . . . .
C15 P2 C2 B4 69.6(4) . . . .
Ag1 P2 C2 B4 -48.6(3) . . . .
C21 P2 C2 B1 -41.5(4) . . . .
C15 P2 C2 B1 -156.8(3) . . . .
Ag1 P2 C2 B1 85.0(3) . . . .
C21 P2 C2 C1 -108.2(3) . . . .
C15 P2 C2 C1 136.5(3) . . . .
Ag1 P2 C2 C1 18.3(3) . . . .
C9 P1 C3 C4 -157.8(4) . . . .
C1 P1 C3 C4 89.2(4) . . . .
Ag1 P1 C3 C4 -27.4(5) . . . .
C9 P1 C3 C8 18.7(5) . . . .
C1 P1 C3 C8 -94.2(5) . . . .
Ag1 P1 C3 C8 149.2(4) . . . .
C8 C3 C4 C5 3.4(8) . . . .
P1 C3 C4 C5 -179.9(4) . . . .
C3 C4 C5 C6 -2.0(9) . . . .
C4 C5 C6 C7 -1.1(10) . . . .
C5 C6 C7 C8 2.8(10) . . . .
C6 C7 C8 C3 -1.4(9) . . . .
C4 C3 C8 C7 -1.7(8) . . . .
P1 C3 C8 C7 -178.1(4) . . . .
C3 P1 C9 C10 -58.6(5) . . . .
C1 P1 C9 C10 51.6(5) . . . .
Ag1 P1 C9 C10 165.5(4) . . . .
C3 P1 C9 C14 119.4(4) . . . .
C1 P1 C9 C14 -130.4(4) . . . .
Ag1 P1 C9 C14 -16.5(4) . . . .
C14 C9 C10 C11 -0.8(8) . . . .
P1 C9 C10 C11 177.2(4) . . . .
C9 C10 C11 C12 0.8(9) . . . .
C10 C11 C12 C13 -1.1(11) . . . .
C11 C12 C13 C14 1.4(11) . . . .
C12 C13 C14 C9 -1.4(10) . . . .
C10 C9 C14 C13 1.1(8) . . . .
P1 C9 C14 C13 -177.2(5) . . . .
C21 P2 C15 C16 -0.4(6) . . . .
C2 P2 C15 C16 112.0(5) . . . .
Ag1 P2 C15 C16 -135.6(5) . . . .
C21 P2 C15 C20 170.6(5) . . . .
C2 P2 C15 C20 -76.9(5) . . . .
Ag1 P2 C15 C20 35.4(5) . . . .
C20 C15 C16 C17 1.9(9) . . . .
P2 C15 C16 C17 172.8(5) . . . .
C15 C16 C17 C18 0.7(11) . . . .
C16 C17 C18 C19 -1.7(13) . . . .
C17 C18 C19 C20 0.0(13) . . . .
C18 C19 C20 C15 2.6(13) . . . .
C16 C15 C20 C19 -3.6(10) . . . .
P2 C15 C20 C19 -175.2(6) . . . .
C15 P2 C21 C22 -132.8(4) . . . .
C2 P2 C21 C22 115.0(4) . . . .
Ag1 P2 C21 C22 -1.3(5) . . . .
C15 P2 C21 C26 44.1(6) . . . .
C2 P2 C21 C26 -68.2(5) . . . .
Ag1 P2 C21 C26 175.5(4) . . . .
C26 C21 C22 C23 1.2(8) . . . .
P2 C21 C22 C23 178.3(5) . . . .
C21 C22 C23 C24 -1.3(10) . . . .
C22 C23 C24 C25 0.7(11) . . . .
C23 C24 C25 C26 0.0(11) . . . .
C22 C21 C26 C25 -0.5(8) . . . .
P2 C21 C26 C25 -177.2(5) . . . .
C24 C25 C26 C21 -0.1(10) . . . .
